data_4075583
loop_
_publ_author_name
'Ojo, Wilfried-Solo'
'Paugam, Eddy'
'P\'etillon, Fran\,cois Y.'
'Schollhammer, Philippe'
'Talarmin, Jean'
'Muir, Kenneth W.'

_publ_section_title
;
 Formation of C&#x2212;C, C&#x2212;N, and C&#x2212;O Links between
 Isonitrile, Cyclopentadienyl, and Hydroxide Ligands Bound to
 Molybdenum(III):&#x00A0; Syntheses and Crystal Structures of
 \m-Aminocarbyne and \m-Amino-oxycarbene Dimolybdenum Complexes
;
_journal_issue 16
_journal_name_full Organometallics
_journal_page_first 4009
_journal_paper_doi 10.1021/om060383v
_journal_volume 25
_journal_year 2006
_chemical_formula_sum 'C35 H43 Mo2 N3 O S2'
_chemical_formula_weight 777.72
_chemical_name_systematic
;
 ?
;
_space_group_IT_number 29
_symmetry_cell_setting orthorhombic
_symmetry_space_group_name_Hall 'P 2c -2ac'
_symmetry_space_group_name_H-M 'P c a 21'
_atom_sites_solution_hydrogens geom
_atom_sites_solution_primary direct
_atom_sites_solution_secondary difmap
_audit_creation_date 2006-02-10T11:43:39-00:00
_audit_creation_method 'WinGX routine CIF_UPDATE'
_cell_angle_alpha 90
_cell_angle_beta 90
_cell_angle_gamma 90
_cell_formula_units_Z 4
_cell_length_a 16.2946(8)
_cell_length_b 13.4907(6)
_cell_length_c 16.0487(7)
_cell_measurement_reflns_used 9201
_cell_measurement_temperature 300(2)
_cell_measurement_theta_max 25.8
_cell_measurement_theta_min 1.89
_cell_volume 3527.9(3)
_computing_molecular_graphics 'ORTEP3 for Windows (Farrugia, 1997)'
_computing_structure_refinement 'SHELXL-97 (Sheldrick, 1997)'
_computing_structure_solution 'SHELXS-97 (Sheldrick, 1997)'
_diffrn_ambient_temperature 300(2)
_diffrn_measured_fraction_theta_full 0.934
_diffrn_measured_fraction_theta_max 0.934
_diffrn_measurement_details
;
  1 omega  -54.00   60.75   0.7500   15.0000
omega____ theta____ kappa____ phi______ omega'___ theta'___ frames
    -       25.0000  -79.0000    0.0000    0.0000    0.0000 153

  2 omega  -54.00   60.75   0.7500   15.0000
omega____ theta____ kappa____ phi______ omega'___ theta'___ frames
    -       25.0000  -79.0000   90.0000    0.0000    0.0000 153

  3 omega  -54.00   60.75   0.7500   15.0000
omega____ theta____ kappa____ phi______ omega'___ theta'___ frames
    -       25.0000  -79.0000  180.0000    0.0000    0.0000 153

  4 omega  -54.00   60.75   0.7500   15.0000
omega____ theta____ kappa____ phi______ omega'___ theta'___ frames
    -       25.0000  -79.0000  270.0000    0.0000    0.0000 153
;
_diffrn_measurement_device_type 'X-CALIBUR-2 CCD 4-circle diffractometer'
_diffrn_measurement_method
;
omega-scans with kappa = -79%  and phi = 0, 90, 180, 270%
;
_diffrn_radiation_monochromator graphite
_diffrn_radiation_type MoK\a
_diffrn_radiation_wavelength 0.71073
_diffrn_reflns_av_R_equivalents 0.0483
_diffrn_reflns_av_unetI/netI 0.0629
_diffrn_reflns_limit_h_max 23
_diffrn_reflns_limit_h_min -23
_diffrn_reflns_limit_k_max 18
_diffrn_reflns_limit_k_min -19
_diffrn_reflns_limit_l_max 17
_diffrn_reflns_limit_l_min -22
_diffrn_reflns_number 35546
_diffrn_reflns_theta_full 31.18
_diffrn_reflns_theta_max 31.18
_diffrn_reflns_theta_min 3.27
_exptl_absorpt_coefficient_mu 0.86
_exptl_absorpt_correction_T_max 0.9583
_exptl_absorpt_correction_T_min 0.6731
_exptl_absorpt_correction_type empirical
_exptl_absorpt_process_details
;
        CrysAlis RED, Oxford Diffraction Ltd.,
        Version 1.171.27p5 beta (release 01-04-2005 CrysAlis171 .NET)
        (compiled Apr  1 2005,17:53:34)
        Scale3 Abspack program including interframe scaling, empirical
        absorption correction (Blessing) and detector sensitivity correction.
;
_exptl_crystal_colour red
_exptl_crystal_density_diffrn 1.464
_exptl_crystal_density_method 'not measured'
_exptl_crystal_description 'fragment of rhombic plate, main face // (010)'
_exptl_crystal_F_000 1592
_exptl_crystal_size_max 0.50
_exptl_crystal_size_mid 0.40
_exptl_crystal_size_min 0.05
_refine_diff_density_max 1.442
_refine_diff_density_min -0.527
_refine_diff_density_rms 0.1
_refine_ls_abs_structure_details 'Flack H D (1983), Acta Cryst. A39, 876-881'
_refine_ls_abs_structure_Flack -0.09(4)
_refine_ls_extinction_method none
_refine_ls_goodness_of_fit_ref 0.952
_refine_ls_hydrogen_treatment mixed
_refine_ls_matrix_type full
_refine_ls_number_parameters 397
_refine_ls_number_reflns 8842
_refine_ls_number_restraints 1
_refine_ls_restrained_S_all 0.952
_refine_ls_R_factor_all 0.0626
_refine_ls_R_factor_gt 0.0427
_refine_ls_shift/su_max 0.001
_refine_ls_shift/su_mean 0
_refine_ls_structure_factor_coef Fsqd
_refine_ls_weighting_details 'calc w=1/[\s^2^(Fo^2^)+(0.0539P)^2^+0.0000P] where P=(Fo^2^+2Fc^2^)/3'
_refine_ls_weighting_scheme calc
_refine_ls_wR_factor_gt 0.0917
_refine_ls_wR_factor_ref 0.0988
_reflns_number_gt 6223
_reflns_number_total 8842
_reflns_threshold_expression >2sigma(I)
_cod_data_source_file om060383vsi20060503_095347.cif
_cod_data_source_block 5b2
_cod_original_sg_symbol_H-M Pca21
_cod_database_code 4075583

loop_
_symmetry_equiv_pos_as_xyz
'x, y, z'
'-x, -y, z+1/2'
'x+1/2, -y, z'
'-x+1/2, y, z+1/2'

loop_
_atom_site_label
_atom_site_type_symbol
_atom_site_fract_x
_atom_site_fract_y
_atom_site_fract_z
_atom_site_U_iso_or_equiv
_atom_site_adp_type
_atom_site_occupancy
_atom_site_symmetry_multiplicity
_atom_site_calc_flag
_atom_site_refinement_flags
C1 C 0.5148(3) 0.8448(4) 0.2562(3) 0.0468(13) Uani 1 1 d .
H1A H 0.565 0.8545 0.2258 0.07 Uiso 1 1 calc R
H1B H 0.4721 0.8257 0.2183 0.07 Uiso 1 1 calc R
H1C H 0.5225 0.7937 0.297 0.07 Uiso 1 1 calc R
C2 C 0.2418(3) 0.8425(4) 0.5010(4) 0.0555(14) Uani 1 1 d .
H2A H 0.1867 0.8566 0.5185 0.083 Uiso 1 1 calc R
H2B H 0.2704 0.8085 0.5448 0.083 Uiso 1 1 calc R
H2C H 0.2406 0.8015 0.4521 0.083 Uiso 1 1 calc R
C11 C 0.5284(3) 1.0266(4) 0.5532(4) 0.0470(13) Uani 1 1 d .
H11 H 0.5328 1.0952 0.5564 0.056 Uiso 1 1 calc R
C12 C 0.4717(4) 0.9682(4) 0.5956(3) 0.0418(13) Uani 1 1 d .
H12 H 0.4321 0.9917 0.6324 0.05 Uiso 1 1 calc R
C13 C 0.4834(4) 0.8688(4) 0.5742(4) 0.0585(15) Uani 1 1 d .
H13 H 0.4531 0.8149 0.5929 0.07 Uiso 1 1 calc R
C14 C 0.5506(3) 0.8665(4) 0.5186(4) 0.0569(15) Uani 1 1 d .
H14 H 0.5733 0.8098 0.4949 0.068 Uiso 1 1 calc R
C15 C 0.5774(3) 0.9642(4) 0.5049(4) 0.0516(14) Uani 1 1 d .
H15 H 0.6201 0.9836 0.47 0.062 Uiso 1 1 calc R
C21 C 0.3030(3) 1.1399(3) 0.2879(3) 0.0344(10) Uani 1 1 d .
C22 C 0.3327(3) 1.0882(3) 0.2177(3) 0.0420(11) Uani 1 1 d .
H22 H 0.3802 1.1038 0.1883 0.05 Uiso 1 1 calc R
C23 C 0.2795(4) 1.0096(4) 0.1995(4) 0.0542(15) Uani 1 1 d .
H23 H 0.2852 0.9647 0.1559 0.065 Uiso 1 1 calc R
C24 C 0.2158(3) 1.0108(4) 0.2587(4) 0.0536(15) Uani 1 1 d .
H24 H 0.1723 0.9663 0.2617 0.064 Uiso 1 1 calc R
C25 C 0.2299(3) 1.0923(3) 0.3133(3) 0.0445(12) Uani 1 1 d .
H25 H 0.1968 1.1109 0.3579 0.053 Uiso 1 1 calc R
C31 C 0.4473(2) 1.2387(3) 0.4524(4) 0.0336(8) Uani 1 1 d .
C32 C 0.5244(3) 1.2700(3) 0.4259(4) 0.0493(13) Uani 1 1 d .
C33 C 0.5700(3) 1.3269(4) 0.4801(5) 0.0655(19) Uani 1 1 d .
H33 H 0.6211 1.35 0.4632 0.079 Uiso 1 1 calc R
C34 C 0.5420(4) 1.3505(4) 0.5585(5) 0.0664(18) Uani 1 1 d .
H34 H 0.574 1.3888 0.5941 0.08 Uiso 1 1 calc R
C35 C 0.4658(4) 1.3170(4) 0.5840(4) 0.0593(16) Uani 1 1 d .
H35 H 0.4471 1.3326 0.6372 0.071 Uiso 1 1 calc R
C36 C 0.4169(3) 1.2604(3) 0.5316(3) 0.0419(11) Uani 1 1 d .
C37 C 0.5569(3) 1.2440(5) 0.3397(4) 0.0727(19) Uani 1 1 d .
H37A H 0.5175 1.2635 0.2983 0.109 Uiso 1 1 calc R
H37B H 0.5659 1.1738 0.3362 0.109 Uiso 1 1 calc R
H37C H 0.6076 1.2783 0.3301 0.109 Uiso 1 1 calc R
C38 C 0.3340(4) 1.2234(5) 0.5588(4) 0.0621(16) Uani 1 1 d .
H38A H 0.3346 1.1522 0.561 0.093 Uiso 1 1 calc R
H38B H 0.2931 1.2449 0.5197 0.093 Uiso 1 1 calc R
H38C H 0.3214 1.2493 0.613 0.093 Uiso 1 1 calc R
C39 C 0.4005(2) 1.0752(3) 0.4023(3) 0.0286(9) Uani 1 1 d .
C41 C 0.2894(4) 1.3576(3) 0.2717(3) 0.0516(14) Uani 1 1 d .
C42 C 0.3190(5) 1.3878(4) 0.1936(4) 0.0694(19) Uani 1 1 d .
C43 C 0.2691(6) 1.4476(5) 0.1438(5) 0.089(3) Uani 1 1 d .
H43 H 0.2875 1.4678 0.0916 0.107 Uiso 1 1 calc R
C44 C 0.1917(7) 1.4772(6) 0.1721(6) 0.106(4) Uani 1 1 d .
H44 H 0.159 1.5177 0.1389 0.127 Uiso 1 1 calc R
C45 C 0.1645(5) 1.4475(5) 0.2468(6) 0.091(3) Uani 1 1 d .
H45 H 0.1126 1.4675 0.2642 0.109 Uiso 1 1 calc R
C46 C 0.2115(4) 1.3871(4) 0.2996(4) 0.0631(17) Uani 1 1 d .
C47 C 0.4022(6) 1.3583(6) 0.1659(5) 0.104(3) Uani 1 1 d .
H47A H 0.4398 1.3636 0.2117 0.156 Uiso 1 1 calc R
H47B H 0.4198 1.4011 0.1215 0.156 Uiso 1 1 calc R
H47C H 0.4011 1.291 0.1464 0.156 Uiso 1 1 calc R
C48 C 0.1823(4) 1.3579(5) 0.3824(5) 0.081(2) Uani 1 1 d .
H48A H 0.2225 1.3758 0.4234 0.122 Uiso 1 1 calc R
H48B H 0.1737 1.2875 0.3837 0.122 Uiso 1 1 calc R
H48C H 0.1316 1.3912 0.3942 0.122 Uiso 1 1 calc R
C49 C 0.3476(3) 1.2184(3) 0.3372(3) 0.0333(9) Uani 1 1 d .
C51 C 0.3875(4) 0.6201(4) 0.3866(4) 0.0472(13) Uani 1 1 d .
C52 C 0.4325(5) 0.5398(4) 0.4354(6) 0.081(2) Uani 1 1 d .
H52A H 0.427 0.5525 0.494 0.121 Uiso 1 1 calc R
H52B H 0.4895 0.5402 0.4205 0.121 Uiso 1 1 calc R
H52C H 0.4092 0.4763 0.4225 0.121 Uiso 1 1 calc R
C53 C 0.4071(5) 0.6112(5) 0.2951(4) 0.075(2) Uani 1 1 d .
H53A H 0.464 0.6261 0.2861 0.113 Uiso 1 1 calc R
H53B H 0.3738 0.657 0.2641 0.113 Uiso 1 1 calc R
H53C H 0.3959 0.5449 0.2767 0.113 Uiso 1 1 calc R
C54 C 0.2946(4) 0.6094(4) 0.3997(4) 0.0711(19) Uani 1 1 d .
H54A H 0.282 0.6179 0.4577 0.107 Uiso 1 1 calc R
H54B H 0.2774 0.5447 0.3819 0.107 Uiso 1 1 calc R
H54C H 0.2664 0.6589 0.3677 0.107 Uiso 1 1 calc R
C50 C 0.3980(3) 0.8103(3) 0.4000(3) 0.0329(10) Uani 1 1 d .
N3 N 0.3989(2) 1.1756(3) 0.3971(2) 0.0318(8) Uani 1 1 d .
N4 N 0.3430(2) 1.3111(3) 0.3297(3) 0.0453(9) Uani 1 1 d .
N5 N 0.4166(2) 0.7160(3) 0.4212(3) 0.0417(10) Uani 1 1 d .
H5 H 0.4511 0.7105 0.4616 0.05 Uiso 1 1 calc R
O1 O 0.34603(17) 0.82244(19) 0.3406(2) 0.0342(7) Uani 1 1 d .
S1 S 0.48645(7) 0.95926(8) 0.30781(7) 0.0355(3) Uani 1 1 d .
S2 S 0.29482(7) 0.95874(8) 0.47719(7) 0.0346(3) Uani 1 1 d .
Mo2 Mo 0.44306(2) 0.94564(2) 0.45378(2) 0.02837(9) Uani 1 1 d .
Mo1 Mo 0.33792(2) 0.98236(3) 0.33128(2) 0.03059(9) Uani 1 1 d .

loop_
_atom_site_aniso_label
_atom_site_aniso_U_11
_atom_site_aniso_U_22
_atom_site_aniso_U_33
_atom_site_aniso_U_23
_atom_site_aniso_U_13
_atom_site_aniso_U_12
C1 0.055(3) 0.043(3) 0.042(3) -0.011(2) 0.017(3) -0.001(2)
C2 0.051(3) 0.047(3) 0.068(4) 0.000(3) 0.014(3) -0.004(2)
C11 0.044(3) 0.053(3) 0.044(3) -0.010(2) -0.012(3) -0.007(2)
C12 0.046(3) 0.055(3) 0.024(2) -0.011(2) 0.000(2) -0.010(3)
C13 0.066(4) 0.056(3) 0.053(3) 0.016(3) -0.027(3) -0.011(3)
C14 0.048(3) 0.050(3) 0.072(4) -0.017(3) -0.024(3) 0.015(3)
C15 0.035(3) 0.065(4) 0.055(4) -0.007(3) -0.014(2) -0.008(2)
C21 0.035(2) 0.030(2) 0.038(3) 0.0017(18) -0.0041(19) 0.0037(18)
C22 0.063(3) 0.035(2) 0.028(2) 0.000(2) 0.004(2) 0.004(2)
C23 0.078(4) 0.046(3) 0.039(3) -0.003(3) -0.023(3) -0.008(3)
C24 0.050(3) 0.042(3) 0.069(4) -0.006(3) -0.031(3) 0.002(2)
C25 0.038(2) 0.037(2) 0.059(4) 0.006(2) -0.003(2) 0.0021(19)
C31 0.034(2) 0.0306(19) 0.036(2) -0.007(2) -0.004(2) 0.0017(16)
C32 0.043(3) 0.035(3) 0.070(4) -0.003(2) -0.010(3) 0.000(2)
C33 0.046(3) 0.047(3) 0.104(6) 0.002(3) -0.021(3) -0.002(2)
C34 0.065(4) 0.046(3) 0.088(5) -0.024(3) -0.025(4) 0.000(3)
C35 0.088(5) 0.040(3) 0.050(3) -0.012(3) -0.013(3) 0.009(3)
C36 0.054(3) 0.032(2) 0.039(3) -0.006(2) -0.003(2) 0.003(2)
C37 0.056(3) 0.073(4) 0.090(5) -0.018(4) 0.017(4) -0.013(3)
C38 0.076(4) 0.062(4) 0.048(3) -0.011(3) 0.014(3) 0.006(3)
C39 0.026(2) 0.032(2) 0.028(2) -0.0002(17) 0.0004(17) -0.0043(16)
C41 0.070(4) 0.026(2) 0.059(4) -0.001(2) -0.027(3) -0.007(2)
C42 0.112(6) 0.042(3) 0.053(4) -0.003(3) -0.027(4) -0.008(3)
C43 0.145(8) 0.056(4) 0.067(5) 0.018(3) -0.045(5) -0.026(5)
C44 0.139(8) 0.066(5) 0.112(8) 0.032(5) -0.081(7) -0.020(5)
C45 0.077(5) 0.060(4) 0.135(8) 0.008(5) -0.057(5) 0.002(3)
C46 0.073(4) 0.039(3) 0.078(4) 0.001(3) -0.040(4) 0.001(3)
C47 0.176(9) 0.063(4) 0.073(6) 0.005(4) 0.023(6) 0.009(5)
C48 0.062(4) 0.059(4) 0.122(7) 0.009(4) 0.002(4) 0.003(3)
C49 0.040(2) 0.029(2) 0.031(2) -0.003(2) 0.002(2) -0.0046(17)
C51 0.054(3) 0.026(2) 0.062(3) -0.010(2) -0.003(3) -0.006(2)
C52 0.097(5) 0.040(3) 0.105(7) 0.009(4) -0.010(5) 0.005(3)
C53 0.099(5) 0.059(4) 0.068(4) -0.025(3) 0.013(4) -0.014(4)
C54 0.060(4) 0.046(3) 0.107(5) -0.016(3) 0.015(4) -0.017(3)
C50 0.036(2) 0.034(2) 0.029(2) -0.0031(19) 0.0049(19) -0.0018(18)
N3 0.036(2) 0.0258(19) 0.033(2) -0.0037(15) -0.0010(16) 0.0006(15)
N4 0.058(2) 0.0325(19) 0.045(2) 0.000(2) -0.012(2) 0.0016(17)
N5 0.049(2) 0.0295(19) 0.047(3) -0.0009(17) -0.0085(19) 0.0000(17)
O1 0.0408(16) 0.0271(14) 0.0346(18) -0.0020(15) -0.0076(15) -0.0012(12)
S1 0.0338(6) 0.0391(6) 0.0337(7) -0.0026(4) 0.0036(5) -0.0022(5)
S2 0.0309(5) 0.0372(6) 0.0356(7) -0.0036(5) 0.0027(5) -0.0011(4)
Mo2 0.02916(16) 0.02712(16) 0.02882(17) -0.00359(17) -0.00146(17) 0.00000(13)
Mo1 0.03220(17) 0.02834(16) 0.03124(18) -0.00336(17) -0.00353(18) 0.00017(14)

loop_
_atom_type_symbol
_atom_type_description
_atom_type_scat_dispersion_real
_atom_type_scat_dispersion_imag
_atom_type_scat_source
C C 0.0033 0.0016 'International Tables Vol C Tables 4.2.6.8 and 6.1.1.4'
H H 0 0 'International Tables Vol C Tables 4.2.6.8 and 6.1.1.4'
N N 0.0061 0.0033 'International Tables Vol C Tables 4.2.6.8 and 6.1.1.4'
O O 0.0106 0.006 'International Tables Vol C Tables 4.2.6.8 and 6.1.1.4'
S S 0.1246 0.1234 'International Tables Vol C Tables 4.2.6.8 and 6.1.1.4'
Mo Mo -1.6832 0.6857 'International Tables Vol C Tables 4.2.6.8 and 6.1.1.4'

loop_
_geom_angle_atom_site_label_1
_geom_angle_atom_site_label_2
_geom_angle_atom_site_label_3
_geom_angle
C12 C11 C15 108.0(5)
C12 C11 Mo2 71.4(3)
C15 C11 Mo2 71.7(3)
C11 C12 C13 109.4(5)
C11 C12 Mo2 74.4(3)
C13 C12 Mo2 70.4(3)
C12 C13 C14 106.4(5)
C12 C13 Mo2 74.5(3)
C14 C13 Mo2 72.5(3)
C15 C14 C13 108.6(5)
C15 C14 Mo2 74.4(3)
C13 C14 Mo2 71.7(3)
C11 C15 C14 107.5(5)
C11 C15 Mo2 74.0(3)
C14 C15 Mo2 70.4(3)
C22 C21 C25 107.2(4)
C22 C21 C49 126.8(4)
C25 C21 C49 125.0(4)
C22 C21 Mo1 72.6(3)
C25 C21 Mo1 72.7(2)
C49 C21 Mo1 111.7(3)
C23 C22 C21 109.1(5)
C23 C22 Mo1 73.8(3)
C21 C22 Mo1 71.9(3)
C22 C23 C24 107.9(5)
C22 C23 Mo1 71.3(3)
C24 C23 Mo1 72.1(3)
C23 C24 C25 107.8(5)
C23 C24 Mo1 73.0(3)
C25 C24 Mo1 71.5(3)
C21 C25 C24 108.0(5)
C21 C25 Mo1 71.7(2)
C24 C25 Mo1 72.9(3)
C32 C31 C36 122.4(5)
C32 C31 N3 118.6(5)
C36 C31 N3 118.9(4)
C33 C32 C31 117.6(6)
C33 C32 C37 121.0(5)
C31 C32 C37 121.4(5)
C34 C33 C32 121.9(6)
C33 C34 C35 119.5(5)
C34 C35 C36 121.1(6)
C35 C36 C31 117.6(5)
C35 C36 C38 121.5(5)
C31 C36 C38 120.9(4)
N3 C39 Mo1 126.0(3)
N3 C39 Mo2 151.7(3)
Mo1 C39 Mo2 82.38(15)
C46 C41 C42 120.9(6)
C46 C41 N4 118.2(5)
C42 C41 N4 120.1(6)
C43 C42 C41 118.6(8)
C43 C42 C47 121.1(7)
C41 C42 C47 120.4(6)
C42 C43 C44 120.3(8)
C45 C44 C43 120.2(7)
C44 C45 C46 122.2(8)
C45 C46 C41 117.8(7)
C45 C46 C48 121.8(7)
C41 C46 C48 120.4(5)
N4 C49 N3 120.7(4)
N4 C49 C21 128.3(5)
N3 C49 C21 111.0(3)
N5 C51 C53 111.5(5)
N5 C51 C52 105.8(5)
C53 C51 C52 110.0(6)
N5 C51 C54 110.2(4)
C53 C51 C54 109.6(5)
C52 C51 C54 109.7(5)
O1 C50 N5 117.0(4)
O1 C50 Mo2 114.5(3)
N5 C50 Mo2 128.5(3)
C39 N3 C49 117.7(4)
C39 N3 C31 122.3(4)
C49 N3 C31 119.9(3)
C49 N4 C41 122.5(4)
C50 N5 C51 130.8(4)
C50 O1 Mo1 102.6(2)
C1 S1 Mo2 116.50(17)
C1 S1 Mo1 115.30(17)
Mo2 S1 Mo1 65.25(3)
C2 S2 Mo2 115.80(18)
C2 S2 Mo1 116.31(19)
Mo2 S2 Mo1 65.36(3)
C39 Mo2 C50 116.49(17)
C39 Mo2 C13 145.3(2)
C50 Mo2 C13 93.01(19)
C39 Mo2 C14 146.51(19)
C50 Mo2 C14 92.72(19)
C13 Mo2 C14 35.9(2)
C39 Mo2 C12 110.34(19)
C50 Mo2 C12 124.63(18)
C13 Mo2 C12 35.1(2)
C14 Mo2 C12 58.0(2)
C39 Mo2 C15 111.37(19)
C50 Mo2 C15 123.26(19)
C13 Mo2 C15 59.1(2)
C14 Mo2 C15 35.1(2)
C12 Mo2 C15 57.5(2)
C39 Mo2 C11 94.38(18)
C50 Mo2 C11 149.12(18)
C13 Mo2 C11 58.3(2)
C14 Mo2 C11 57.68(19)
C12 Mo2 C11 34.28(17)
C15 Mo2 C11 34.30(19)
C39 Mo2 S2 70.57(12)
C50 Mo2 S2 77.65(12)
C13 Mo2 S2 100.75(17)
C14 Mo2 S2 135.64(17)
C12 Mo2 S2 92.16(15)
C15 Mo2 S2 148.93(16)
C11 Mo2 S2 116.09(14)
C39 Mo2 S1 69.48(12)
C50 Mo2 S1 77.22(12)
C13 Mo2 S1 139.20(18)
C14 Mo2 S1 104.29(17)
C12 Mo2 S1 149.35(13)
C15 Mo2 S1 93.25(16)
C11 Mo2 S1 115.90(15)
S2 Mo2 S1 115.14(4)
C39 Mo2 Mo1 47.56(12)
C50 Mo2 Mo1 68.94(12)
C13 Mo2 Mo1 153.53(15)
C14 Mo2 Mo1 155.94(15)
C12 Mo2 Mo1 145.44(15)
C15 Mo2 Mo1 147.09(16)
C11 Mo2 Mo1 141.94(14)
S2 Mo2 Mo1 57.58(3)
S1 Mo2 Mo1 57.65(3)
C39 Mo1 O1 124.03(15)
C39 Mo1 C21 73.62(16)
O1 Mo1 C21 162.32(14)
C39 Mo1 C22 94.70(18)
O1 Mo1 C22 132.07(15)
C21 Mo1 C22 35.52(16)
C39 Mo1 C25 93.34(17)
O1 Mo1 C25 133.74(13)
C21 Mo1 C25 35.57(15)
C22 Mo1 C25 58.72(17)
C39 Mo1 C24 128.50(17)
O1 Mo1 C24 104.46(15)
C21 Mo1 C24 59.23(17)
C22 Mo1 C24 58.4(2)
C25 Mo1 C24 35.62(17)
C39 Mo1 C23 129.00(18)
O1 Mo1 C23 104.04(16)
C21 Mo1 C23 58.93(17)
C22 Mo1 C23 34.94(17)
C25 Mo1 C23 58.7(2)
C24 Mo1 C23 35.0(2)
C39 Mo1 S2 71.40(13)
O1 Mo1 S2 79.83(10)
C21 Mo1 S2 109.60(12)
C22 Mo1 S2 144.73(12)
C25 Mo1 S2 89.10(14)
C24 Mo1 S2 104.58(17)
C23 Mo1 S2 139.48(17)
C39 Mo1 S1 70.26(12)
O1 Mo1 S1 79.92(8)
C21 Mo1 S1 108.18(12)
C22 Mo1 S1 89.62(13)
C25 Mo1 S1 143.67(12)
C24 Mo1 S1 141.20(17)
C23 Mo1 S1 106.25(17)
S2 Mo1 S1 114.07(4)
C39 Mo1 Mo2 50.07(12)
O1 Mo1 Mo2 73.97(8)
C21 Mo1 Mo2 123.69(11)
C22 Mo1 Mo2 136.15(13)
C25 Mo1 Mo2 134.51(13)
C24 Mo1 Mo2 161.64(17)
C23 Mo1 Mo2 163.33(17)
S2 Mo1 Mo2 57.06(3)
S1 Mo1 Mo2 57.10(3)

loop_
_geom_bond_atom_site_label_1
_geom_bond_atom_site_label_2
_geom_bond_distance
C1 S1 1.812(5)
C2 S2 1.830(5)
C11 C12 1.393(7)
C11 C15 1.396(8)
C11 Mo2 2.381(5)
C12 C13 1.397(8)
C12 Mo2 2.343(5)
C13 C14 1.413(8)
C13 Mo2 2.290(5)
C14 C15 1.405(8)
C14 Mo2 2.300(5)
C15 Mo2 2.351(5)
C21 C22 1.410(6)
C21 C25 1.413(6)
C21 C49 1.509(6)
C21 Mo1 2.307(4)
C22 C23 1.401(7)
C22 Mo1 2.317(5)
C23 C24 1.408(8)
C23 Mo1 2.349(5)
C24 C25 1.424(7)
C24 Mo1 2.338(5)
C25 Mo1 2.320(4)
C31 C32 1.392(7)
C31 C36 1.396(8)
C31 N3 1.460(6)
C32 C33 1.377(7)
C32 C37 1.522(8)
C33 C34 1.376(9)
C34 C35 1.383(8)
C35 C36 1.389(7)
C36 C38 1.504(7)
C39 N3 1.358(5)
C39 Mo1 1.976(4)
C39 Mo2 2.053(4)
C41 C46 1.404(8)
C41 C42 1.404(9)
C41 N4 1.423(6)
C42 C43 1.396(9)
C42 C47 1.481(10)
C43 C44 1.400(13)
C44 C45 1.339(13)
C45 C46 1.403(9)
C46 C48 1.465(9)
C49 N4 1.257(5)
C49 N3 1.400(6)
C51 N5 1.486(6)
C51 C53 1.507(9)
C51 C52 1.525(9)
C51 C54 1.535(8)
C50 O1 1.287(5)
C50 N5 1.352(6)
C50 Mo2 2.148(4)
O1 Mo1 2.167(3)
S1 Mo2 2.4539(13)
S1 Mo1 2.4692(12)
S2 Mo2 2.4508(11)
S2 Mo1 2.4652(12)
Mo2 Mo1 2.6543(5)
